data_4316019
loop_
_publ_author_name
'Guangfeng Hou'
'Lihua Bi'
'Bao Li'
'Lixin Wu'

_publ_section_title
;
 Reaction Controlled Assemblies of Polyoxotungstates (-molybdates) and
 Coordination Polymers
;
_journal_name_full 'Inorganic Chemistry'
_journal_page_first 6474
_journal_page_last 6483
_journal_paper_doi 10.1021/ic1001495
_journal_volume 49
_journal_year 2010
_chemical_formula_moiety '3(C20 H18 Cu N4), Mo12 O40 P'
_chemical_formula_sum 'C60 H54 Cu3 Mo12 N12 O40 P'
_chemical_formula_weight 2956.05
_chemical_name_systematic
; 
 ? 
;
_space_group_IT_number 206
_symmetry_cell_setting cubic
_symmetry_space_group_name_Hall '-I 2b 2c 3'
_symmetry_space_group_name_H-M 'I a -3'
_atom_sites_solution_hydrogens geom
_atom_sites_solution_primary direct
_atom_sites_solution_secondary difmap
_audit_creation_method SHELXL-97
_cell_angle_alpha 90.00
_cell_angle_beta 90.00
_cell_angle_gamma 90.00
_cell_formula_units_Z 16
_cell_length_a 32.631(4)
_cell_length_b 32.631(4)
_cell_length_c 32.631(4)
_cell_measurement_reflns_used 79860
_cell_measurement_temperature 291(2)
_cell_measurement_theta_max 27.56
_cell_measurement_theta_min 3.06
_cell_volume 34745(7)
_computing_cell_refinement RAPID-AUTO
_computing_data_collection 'RAPID-AUTO (Rigaku Corporation, 1998)'
_computing_data_reduction 'CrystalStructure (Rigaku/MSC and Rigaku Corporation, 2002)'
_computing_molecular_graphics 'SHELXTL (Sheldrick, 2008)'
_computing_publication_material SHELXL-97
_computing_structure_refinement 'SHELXL-97 (Sheldrick, 2008)'
_computing_structure_solution 'SHELXS-97 (Sheldrick, 2008)'
_diffrn_ambient_temperature 293(2)
_diffrn_measured_fraction_theta_full 0.978
_diffrn_measured_fraction_theta_max 0.978
_diffrn_measurement_device_type 'Rigaku RAXIS-RAPID'
_diffrn_measurement_method '\w scan'
_diffrn_radiation_monochromator graphite
_diffrn_radiation_source 'fine-focus sealed tube'
_diffrn_radiation_type MoK\a
_diffrn_radiation_wavelength 0.71073
_diffrn_reflns_av_R_equivalents 0.0693
_diffrn_reflns_av_sigmaI/netI 0.0208
_diffrn_reflns_limit_h_max 37
_diffrn_reflns_limit_h_min -38
_diffrn_reflns_limit_k_max 38
_diffrn_reflns_limit_k_min -38
_diffrn_reflns_limit_l_max 37
_diffrn_reflns_limit_l_min -38
_diffrn_reflns_number 126608
_diffrn_reflns_theta_full 24.98
_diffrn_reflns_theta_max 24.98
_diffrn_reflns_theta_min 3.06
_diffrn_standards_decay_% 0
_diffrn_standards_interval_count 0
_diffrn_standards_interval_time 0
_diffrn_standards_number 0
_exptl_absorpt_coefficient_mu 2.496
_exptl_absorpt_correction_T_max 0.6706
_exptl_absorpt_correction_T_min 0.5543
_exptl_absorpt_correction_type multi-scan
_exptl_absorpt_process_details 'ABSCOR (Higashi, 1995)'
_exptl_crystal_colour black
_exptl_crystal_density_diffrn 2.260
_exptl_crystal_density_method 'not measured'
_exptl_crystal_description block
_exptl_crystal_F_000 22773
_exptl_crystal_size_max 0.27
_exptl_crystal_size_mid 0.25
_exptl_crystal_size_min 0.17
_refine_diff_density_max 0.812
_refine_diff_density_min -0.935
_refine_diff_density_rms 0.100
_refine_ls_extinction_method none
_refine_ls_goodness_of_fit_ref 1.186
_refine_ls_hydrogen_treatment constr
_refine_ls_matrix_type full
_refine_ls_number_parameters 398
_refine_ls_number_reflns 4995
_refine_ls_number_restraints 0
_refine_ls_restrained_S_all 1.186
_refine_ls_R_factor_all 0.0605
_refine_ls_R_factor_gt 0.0481
_refine_ls_shift/su_max 0.001
_refine_ls_shift/su_mean 0.000
_refine_ls_structure_factor_coef Fsqd
_refine_ls_weighting_details 'calc w=1/[\s^2^(Fo^2^)+(0.0707P)^2^+50.4821P] where P=(Fo^2^+2Fc^2^)/3'
_refine_ls_weighting_scheme calc
_refine_ls_wR_factor_gt 0.1246
_refine_ls_wR_factor_ref 0.1309
_reflns_number_gt 4118
_reflns_number_total 4995
_reflns_threshold_expression >2sigma(I)
_cod_data_source_file ic1001495_si_002_5.cif
_cod_data_source_block Compound-5
_cod_depositor_comments
;
The following automatic conversions were performed:

'_symmetry_cell_setting' value 'Cubic' changed to 'cubic' according
to the built-in table from CIF Core dictionary named 'cif_core.dic'
version 2.4.1 from 2010-06-29.

'_refine_ls_hydrogen_treatment' value
'CONSTR' changed to 'constr' according to the built-in table from CIF
Core dictionary named 'cif_core.dic' version 2.4.1 from 2010-06-29.

Automatic conversion script
Id: cif_fix_values 1646 2011-03-28 12:23:43Z adriana 
;
_cod_database_code 4316019

loop_
_symmetry_equiv_pos_as_xyz
'x, y, z'
'-x, -y+1/2, z'
'x, -y, -z+1/2'
'-x, y+1/2, -z+1/2'
'z, x, y'
'-z, -x+1/2, y'
'z, -x, -y+1/2'
'-z, x+1/2, -y+1/2'
'y, z, x'
'y, -z, -x+1/2'
'-y, z+1/2, -x+1/2'
'-y, -z+1/2, x'
'x+1/2, y+1/2, z+1/2'
'-x+1/2, -y+1, z+1/2'
'x+1/2, -y+1/2, -z+1'
'-x+1/2, y+1, -z+1'
'z+1/2, x+1/2, y+1/2'
'-z+1/2, -x+1, y+1/2'
'z+1/2, -x+1/2, -y+1'
'-z+1/2, x+1, -y+1'
'y+1/2, z+1/2, x+1/2'
'y+1/2, -z+1/2, -x+1'
'-y+1/2, z+1, -x+1'
'-y+1/2, -z+1, x+1/2'
'-x, -y, -z'
'x, y-1/2, -z'
'-x, y, z-1/2'
'x, -y-1/2, z-1/2'
'-z, -x, -y'
'z, x-1/2, -y'
'-z, x, y-1/2'
'z, -x-1/2, y-1/2'
'-y, -z, -x'
'-y, z, x-1/2'
'y, -z-1/2, x-1/2'
'y, z-1/2, -x'
'-x+1/2, -y+1/2, -z+1/2'
'x+1/2, y, -z+1/2'
'-x+1/2, y+1/2, z'
'x+1/2, -y, z'
'-z+1/2, -x+1/2, -y+1/2'
'z+1/2, x, -y+1/2'
'-z+1/2, x+1/2, y'
'z+1/2, -x, y'
'-y+1/2, -z+1/2, -x+1/2'
'-y+1/2, z+1/2, x'
'y+1/2, -z, x'
'y+1/2, z, -x+1/2'

loop_
_atom_site_label
_atom_site_type_symbol
_atom_site_fract_x
_atom_site_fract_y
_atom_site_fract_z
_atom_site_U_iso_or_equiv
_atom_site_adp_type
_atom_site_occupancy
_atom_site_symmetry_multiplicity
_atom_site_calc_flag
_atom_site_refinement_flags
_atom_site_disorder_assembly
_atom_site_disorder_group
C1 C 0.2784(4) 0.0345(3) 0.0435(3) 0.107(3) Uani 1 1 d . . .
H1 H 0.2562 0.0199 0.0332 0.128 Uiso 1 1 calc R . .
C2 C 0.3111(4) 0.0483(4) 0.0205(3) 0.119(4) Uani 1 1 d . . .
H2 H 0.3150 0.0452 -0.0076 0.143 Uiso 1 1 calc R . .
C3 C 0.3366(3) 0.0678(4) 0.0476(3) 0.104(3) Uani 1 1 d . . .
H3 H 0.3615 0.0801 0.0414 0.125 Uiso 1 1 calc R . .
C4 C 0.3329(3) 0.0847(2) 0.1215(2) 0.087(2) Uani 1 1 d . . .
H4A H 0.3188 0.1106 0.1250 0.105 Uiso 1 1 calc R . .
H4B H 0.3620 0.0904 0.1196 0.105 Uiso 1 1 calc R . .
C5 C 0.3251(2) 0.05817(19) 0.1589(2) 0.0601(15) Uani 1 1 d . . .
C6 C 0.3088(3) 0.0753(2) 0.1940(2) 0.0752(19) Uani 1 1 d . . .
H6 H 0.3002 0.1025 0.1939 0.090 Uiso 1 1 calc R . .
C7 C 0.3051(2) 0.05245(19) 0.2292(2) 0.0668(17) Uani 1 1 d . . .
H7 H 0.2941 0.0646 0.2526 0.080 Uiso 1 1 calc R . .
C8 C 0.31721(18) 0.01179(17) 0.23076(17) 0.0546(14) Uani 1 1 d . . .
C9 C 0.33219(19) -0.00563(19) 0.19479(18) 0.0579(15) Uani 1 1 d . . .
H9 H 0.3395 -0.0332 0.1945 0.069 Uiso 1 1 calc R . .
C10 C 0.3362(2) 0.0173(2) 0.1599(2) 0.0684(18) Uani 1 1 d . . .
H10 H 0.3466 0.0051 0.1363 0.082 Uiso 1 1 calc R . .
C11 C 0.1874(6) 0.0313(5) 0.1790(4) 0.156(5) Uani 1 1 d . . .
H11 H 0.1875 0.0598 0.1786 0.188 Uiso 1 1 calc R . .
C12 C 0.1589(7) 0.0077(6) 0.1983(6) 0.200(9) Uani 1 1 d . . .
H12 H 0.1364 0.0168 0.2131 0.240 Uiso 1 1 calc R . .
C13 C 0.1700(4) -0.0323(5) 0.1915(4) 0.145(5) Uani 1 1 d . . .
H13 H 0.1561 -0.0553 0.2009 0.174 Uiso 1 1 calc R . .
C14 C 0.2313(3) -0.0647(3) 0.1539(3) 0.102(3) Uani 1 1 d . . .
H14A H 0.2205 -0.0907 0.1635 0.123 Uiso 1 1 calc R . .
H14B H 0.2582 -0.0612 0.1660 0.123 Uiso 1 1 calc R . .
C15 C 0.2362(3) -0.0670(2) 0.1081(3) 0.084(2) Uani 1 1 d . . .
C16 C 0.2037(3) -0.0616(3) 0.0815(3) 0.090(2) Uani 1 1 d . . .
H16 H 0.1777 -0.0571 0.0922 0.108 Uiso 1 1 calc R . .
C17 C 0.2088(3) -0.0626(3) 0.0398(3) 0.089(2) Uani 1 1 d . . .
H17 H 0.1863 -0.0581 0.0229 0.106 Uiso 1 1 calc R . .
C18 C 0.2466(2) -0.0703(2) 0.0224(2) 0.0722(19) Uani 1 1 d . . .
C19 C 0.2795(3) -0.0764(2) 0.0499(3) 0.085(2) Uani 1 1 d . . .
H19 H 0.3056 -0.0817 0.0398 0.102 Uiso 1 1 calc R . .
C20 C 0.2732(3) -0.0747(2) 0.0914(3) 0.088(2) Uani 1 1 d . . .
H20 H 0.2954 -0.0790 0.1088 0.106 Uiso 1 1 calc R . .
Cu1 Cu 0.25378(5) 0.02564(4) 0.12520(4) 0.1103(4) Uani 1 1 d . . .
Mo1 Mo 0.296464(16) 0.162092(15) 0.294865(16) 0.05079(17) Uani 1 1 d . . .
Mo2 Mo 0.201548(18) 0.152832(15) 0.241781(17) 0.05810(19) Uani 1 1 d . . .
Mo3 Mo 0.053167(18) 0.089161(17) 0.466027(19) 0.0637(2) Uani 1 1 d . . .
Mo44 Mo -0.04753(2) 0.097399(18) 0.50882(2) 0.0737(2) Uani 1 1 d . . .
N1 N 0.2834(2) 0.0450(2) 0.0820(2) 0.0871(19) Uani 1 1 d . . .
N2 N 0.3195(2) 0.0659(2) 0.08395(17) 0.0763(16) Uani 1 1 d . . .
N3 N 0.2160(3) 0.0068(2) 0.1601(2) 0.098(2) Uani 1 1 d . . .
N4 N 0.2052(2) -0.0326(2) 0.1685(2) 0.091(2) Uani 1 1 d . . .
O1 O 0.25659(14) 0.17539(19) 0.33410(14) 0.0860(17) Uani 1 1 d . . .
O2 O 0.33049(19) 0.20376(15) 0.31426(14) 0.0896(17) Uani 1 1 d . . .
O3 O 0.31755(16) 0.12097(13) 0.31506(14) 0.0727(13) Uani 1 1 d . . .
O4 O 0.25206(14) 0.13836(19) 0.26375(15) 0.0881(17) Uani 1 1 d . . .
O5 O 0.17738(17) 0.10853(14) 0.23852(17) 0.0879(16) Uani 1 1 d . . .
O6 O 0.22400(17) 0.15872(16) 0.19037(17) 0.0895(17) Uani 1 1 d . . .
O7 O 0.24112(19) 0.20973(19) 0.2719(2) 0.0361(15) Uani 0.50 1 d P . .
O9 O 0.0767(2) 0.12959(17) 0.44780(18) 0.1041(19) Uani 1 1 d . . .
O10 O 0.0842(2) 0.04610(18) 0.44089(15) 0.0935(18) Uani 1 1 d . . .
O11 O 0.01477(16) 0.07790(19) 0.41971(18) 0.0970(18) Uani 1 1 d . . .
O12 O 0.00629(16) 0.1117(2) 0.49136(19) 0.1015(19) Uani 1 1 d . . .
O13 O -0.06906(16) 0.14265(15) 0.51335(16) 0.0810(14) Uani 1 1 d . . .
O14 O -0.0246(2) 0.0898(2) 0.5622(2) 0.143(3) Uani 1 1 d . . .
O15 O 0.0399(2) 0.0222(2) 0.4966(2) 0.0507(18) Uani 0.50 1 d P . .
O16 O -0.0290(2) 0.0290(2) 0.5290(2) 0.056(3) Uani 0.50 3 d SP . .
P1 P 0.2500 0.2500 0.2500 0.0331(6) Uani 1 6 d S . .
P2 P 0.0000 0.0000 0.5000 0.0523(8) Uani 1 6 d S . .
O8 O 0.2234(2) 0.2234(2) 0.2234(2) 0.041(3) Uani 0.50 3 d SP . .

loop_
_atom_site_aniso_label
_atom_site_aniso_U_11
_atom_site_aniso_U_22
_atom_site_aniso_U_33
_atom_site_aniso_U_23
_atom_site_aniso_U_13
_atom_site_aniso_U_12
C1 0.134(8) 0.120(8) 0.066(5) -0.016(5) -0.025(6) 0.019(7)
C2 0.127(8) 0.160(10) 0.070(6) -0.019(6) -0.004(6) 0.049(8)
C3 0.082(6) 0.155(9) 0.075(6) -0.002(6) 0.003(5) 0.040(6)
C4 0.126(7) 0.065(5) 0.071(5) 0.001(4) -0.009(5) -0.006(4)
C5 0.070(4) 0.053(3) 0.058(4) -0.003(3) -0.006(3) -0.003(3)
C6 0.103(6) 0.045(3) 0.077(5) -0.007(3) -0.011(4) -0.003(4)
C7 0.090(5) 0.052(4) 0.059(4) -0.014(3) 0.003(3) 0.004(3)
C8 0.062(4) 0.048(3) 0.054(3) -0.012(3) -0.003(3) 0.003(3)
C9 0.063(4) 0.053(3) 0.057(4) -0.013(3) -0.002(3) 0.011(3)
C10 0.080(5) 0.072(4) 0.054(4) -0.011(3) 0.002(3) 0.009(3)
C11 0.228(17) 0.120(10) 0.121(10) -0.024(8) -0.002(11) 0.035(11)
C12 0.27(2) 0.147(14) 0.177(16) 0.004(12) 0.046(15) 0.092(15)
C13 0.112(9) 0.213(16) 0.109(8) 0.040(9) -0.001(7) -0.039(10)
C14 0.112(7) 0.090(6) 0.104(7) 0.029(5) -0.026(5) 0.006(5)
C15 0.099(6) 0.071(5) 0.081(5) 0.012(4) -0.021(5) 0.021(4)
C16 0.078(5) 0.098(6) 0.095(6) 0.019(5) -0.015(4) 0.016(4)
C17 0.081(5) 0.082(5) 0.102(6) 0.014(5) -0.034(5) 0.003(4)
C18 0.075(4) 0.053(4) 0.089(5) -0.001(3) -0.029(4) 0.001(3)
C19 0.083(5) 0.086(5) 0.087(6) -0.011(4) -0.029(4) 0.026(4)
C20 0.094(6) 0.074(5) 0.097(6) -0.006(4) -0.036(5) 0.021(4)
Cu1 0.1367(11) 0.1029(8) 0.0914(8) 0.0126(6) 0.0003(7) -0.0226(7)
Mo1 0.0565(3) 0.0433(3) 0.0526(3) 0.0076(2) -0.0011(2) 0.0091(2)
Mo2 0.0729(4) 0.0411(3) 0.0603(3) -0.0013(2) -0.0130(3) -0.0213(2)
Mo3 0.0629(4) 0.0534(3) 0.0747(4) 0.0126(3) -0.0003(3) -0.0096(3)
Mo44 0.0808(4) 0.0526(3) 0.0878(5) 0.0098(3) -0.0175(3) 0.0023(3)
N1 0.102(5) 0.089(5) 0.071(4) 0.007(3) -0.019(4) -0.002(4)
N2 0.091(4) 0.082(4) 0.056(4) 0.005(3) -0.008(3) 0.013(3)
N3 0.113(6) 0.096(5) 0.086(5) -0.005(4) -0.004(4) 0.007(5)
N4 0.101(5) 0.087(5) 0.086(5) 0.022(4) -0.012(4) -0.002(4)
O1 0.053(3) 0.140(5) 0.065(3) -0.049(3) -0.014(2) 0.015(3)
O2 0.141(5) 0.077(3) 0.051(3) -0.015(2) 0.020(3) -0.042(3)
O3 0.098(4) 0.051(2) 0.069(3) 0.010(2) -0.011(3) 0.023(2)
O4 0.058(3) 0.135(5) 0.071(3) -0.052(3) -0.016(2) 0.020(3)
O5 0.103(4) 0.047(3) 0.114(4) -0.010(3) -0.010(3) -0.032(3)
O6 0.089(4) 0.090(4) 0.090(4) 0.034(3) 0.032(3) 0.039(3)
O7 0.037(3) 0.031(3) 0.040(4) 0.000(3) 0.001(3) -0.003(3)
O9 0.142(5) 0.078(4) 0.092(4) 0.019(3) -0.002(4) -0.049(3)
O10 0.120(5) 0.101(4) 0.059(3) 0.006(3) 0.002(3) 0.044(3)
O11 0.063(3) 0.121(4) 0.108(4) -0.045(4) -0.005(3) 0.002(3)
O12 0.070(3) 0.128(5) 0.106(4) -0.055(4) -0.011(3) 0.002(3)
O13 0.087(3) 0.069(3) 0.087(3) -0.007(3) 0.004(3) 0.014(3)
O14 0.132(5) 0.149(6) 0.147(6) 0.094(5) -0.087(5) -0.089(5)
O15 0.043(4) 0.051(4) 0.058(5) 0.003(4) -0.007(3) -0.006(3)
O16 0.056(3) 0.056(3) 0.056(3) 0.001(4) -0.001(4) -0.001(4)
P1 0.0331(6) 0.0331(6) 0.0331(6) -0.0034(7) -0.0034(7) -0.0034(7)
P2 0.0523(8) 0.0523(8) 0.0523(8) 0.0073(10) -0.0073(10) -0.0073(10)
O8 0.041(3) 0.041(3) 0.041(3) -0.005(3) -0.005(3) -0.005(3)

loop_
_atom_type_symbol
_atom_type_description
_atom_type_scat_dispersion_real
_atom_type_scat_dispersion_imag
_atom_type_scat_source
C C 0.0033 0.0016 'International Tables Vol C Tables 4.2.6.8 and 6.1.1.4'
H H 0.0000 0.0000 'International Tables Vol C Tables 4.2.6.8 and 6.1.1.4'
Cu Cu 0.3201 1.2651 'International Tables Vol C Tables 4.2.6.8 and 6.1.1.4'
Mo Mo -1.6832 0.6857 'International Tables Vol C Tables 4.2.6.8 and 6.1.1.4'
N N 0.0061 0.0033 'International Tables Vol C Tables 4.2.6.8 and 6.1.1.4'
O O 0.0106 0.0060 'International Tables Vol C Tables 4.2.6.8 and 6.1.1.4'
P P 0.1023 0.0942 'International Tables Vol C Tables 4.2.6.8 and 6.1.1.4'

loop_
_geom_angle_atom_site_label_1
_geom_angle_atom_site_label_2
_geom_angle_atom_site_label_3
_geom_angle
_geom_angle_site_symmetry_1
_geom_angle_site_symmetry_3
_geom_angle_publ_flag
N1 C1 C2 110.0(10) . . ?
N1 C1 H1 125.0 . . ?
C2 C1 H1 125.0 . . ?
C3 C2 C1 105.6(8) . . ?
C3 C2 H2 127.2 . . ?
C1 C2 H2 127.2 . . ?
N2 C3 C2 107.8(10) . . ?
N2 C3 H3 126.1 . . ?
C2 C3 H3 126.1 . . ?
N2 C4 C5 113.0(6) . . ?
N2 C4 H4A 109.0 . . ?
C5 C4 H4A 109.0 . . ?
N2 C4 H4B 109.0 . . ?
C5 C4 H4B 109.0 . . ?
H4A C4 H4B 107.8 . . ?
C10 C5 C6 118.1(6) . . ?
C10 C5 C4 121.8(6) . . ?
C6 C5 C4 120.0(6) . . ?
C7 C6 C5 120.6(6) . . ?
C7 C6 H6 119.7 . . ?
C5 C6 H6 119.7 . . ?
C6 C7 C8 121.6(6) . . ?
C6 C7 H7 119.2 . . ?
C8 C7 H7 119.2 . . ?
C7 C8 C9 117.4(6) . . ?
C7 C8 C8 122.1(6) . 3 ?
C9 C8 C8 120.4(6) . 3 ?
C10 C9 C8 120.8(6) . . ?
C10 C9 H9 119.6 . . ?
C8 C9 H9 119.6 . . ?
C9 C10 C5 121.5(6) . . ?
C9 C10 H10 119.3 . . ?
C5 C10 H10 119.3 . . ?
C12 C11 N3 110.1(14) . . ?
C12 C11 H11 125.0 . . ?
N3 C11 H11 125.0 . . ?
C11 C12 C13 106.5(16) . . ?
C11 C12 H12 126.7 . . ?
C13 C12 H12 126.7 . . ?
N4 C13 C12 108.3(14) . . ?
N4 C13 H13 125.8 . . ?
C12 C13 H13 125.8 . . ?
N4 C14 C15 115.4(7) . . ?
N4 C14 H14A 108.4 . . ?
C15 C14 H14A 108.4 . . ?
N4 C14 H14B 108.4 . . ?
C15 C14 H14B 108.4 . . ?
H14A C14 H14B 107.5 . . ?
C20 C15 C16 117.3(8) . . ?
C20 C15 C14 120.3(7) . . ?
C16 C15 C14 122.4(8) . . ?
C17 C16 C15 121.8(8) . . ?
C17 C16 H16 119.1 . . ?
C15 C16 H16 119.1 . . ?
C16 C17 C18 121.4(7) . . ?
C16 C17 H17 119.3 . . ?
C18 C17 H17 119.3 . . ?
C17 C18 C19 116.2(7) . . ?
C17 C18 C18 122.8(8) . 16_544 ?
C19 C18 C18 120.9(9) . 16_544 ?
C20 C19 C18 120.6(8) . . ?
C20 C19 H19 119.7 . . ?
C18 C19 H19 119.7 . . ?
C15 C20 C19 122.6(8) . . ?
C15 C20 H20 118.7 . . ?
C19 C20 H20 118.7 . . ?
N3 Cu1 N1 167.9(3) . . ?
O3 Mo1 O2 102.1(3) . . ?
O3 Mo1 O1 101.8(3) . . ?
O2 Mo1 O1 90.7(2) . . ?
O3 Mo1 O1 101.7(2) . 45 ?
O2 Mo1 O1 87.99(19) . 45 ?
O1 Mo1 O1 156.1(4) . 45 ?
O3 Mo1 O4 101.4(3) . . ?
O2 Mo1 O4 156.5(3) . . ?
O1 Mo1 O4 86.1(2) . . ?
O1 Mo1 O4 85.7(2) 45 . ?
O3 Mo1 O7 159.9(2) . 45 ?
O2 Mo1 O7 64.7(2) . 45 ?
O1 Mo1 O7 93.8(2) . 45 ?
O1 Mo1 O7 64.2(2) 45 45 ?
O4 Mo1 O7 92.2(2) . 45 ?
O3 Mo1 O7 158.4(2) . . ?
O2 Mo1 O7 94.5(2) . . ?
O1 Mo1 O7 63.8(2) . . ?
O1 Mo1 O7 92.5(2) 45 . ?
O4 Mo1 O7 63.2(2) . . ?
O7 Mo1 O7 41.7(2) 45 . ?
O5 Mo2 O6 102.9(3) . . ?
O5 Mo2 O4 103.1(3) . . ?
O6 Mo2 O4 91.4(2) . . ?
O5 Mo2 O2 100.3(3) . 41 ?
O6 Mo2 O2 156.5(3) . 41 ?
O4 Mo2 O2 87.3(2) . 41 ?
O5 Mo2 O6 100.9(3) . 9 ?
O6 Mo2 O6 87.1(3) . 9 ?
O4 Mo2 O6 155.7(3) . 9 ?
O2 Mo2 O6 84.6(2) 41 9 ?
O5 Mo2 O7 159.3(2) . . ?
O6 Mo2 O7 94.4(3) . . ?
O4 Mo2 O7 64.7(2) . . ?
O2 Mo2 O7 63.9(2) 41 . ?
O6 Mo2 O7 91.2(2) 9 . ?
O5 Mo2 O8 159.0(3) . . ?
O6 Mo2 O8 64.5(2) . . ?
O4 Mo2 O8 94.3(3) . . ?
O2 Mo2 O8 92.2(2) 41 . ?
O6 Mo2 O8 63.3(2) 9 . ?
O7 Mo2 O8 41.3(3) . . ?
O9 Mo3 O11 103.9(3) . 35_566 ?
O9 Mo3 O12 103.0(3) . . ?
O11 Mo3 O12 92.2(3) 35_566 . ?
O9 Mo3 O10 100.8(3) . . ?
O11 Mo3 O10 91.3(2) 35_566 . ?
O12 Mo3 O10 154.3(3) . . ?
O9 Mo3 O11 99.6(3) . . ?
O11 Mo3 O11 156.5(4) 35_566 . ?
O12 Mo3 O11 83.9(2) . . ?
O10 Mo3 O11 82.7(2) . . ?
O9 Mo3 O15 162.3(3) . . ?
O11 Mo3 O15 64.9(3) 35_566 . ?
O12 Mo3 O15 91.5(3) . . ?
O10 Mo3 O15 67.1(3) . . ?
O11 Mo3 O15 91.9(3) . . ?
O9 Mo3 O15 158.1(3) . 42_455 ?
O11 Mo3 O15 95.3(3) 35_566 42_455 ?
O12 Mo3 O15 65.2(3) . 42_455 ?
O10 Mo3 O15 89.1(3) . 42_455 ?
O11 Mo3 O15 62.0(3) . 42_455 ?
O15 Mo3 O15 39.1(3) . 42_455 ?
O13 Mo44 O14 102.2(3) . 11_545 ?
O13 Mo44 O10 101.9(3) . 42_455 ?
O14 Mo44 O10 88.5(3) 11_545 42_455 ?
O13 Mo44 O12 101.6(3) . . ?
O14 Mo44 O12 156.1(3) 11_545 . ?
O10 Mo44 O12 87.5(2) 42_455 . ?
O13 Mo44 O14 101.6(3) . . ?
O14 Mo44 O14 87.6(3) 11_545 . ?
O10 Mo44 O14 156.5(4) 42_455 . ?
O12 Mo44 O14 86.8(3) . . ?
O13 Mo44 O16 156.6(3) . . ?
O14 Mo44 O16 62.6(3) 11_545 . ?
O10 Mo44 O16 95.6(3) 42_455 . ?
O12 Mo44 O16 94.4(3) . . ?
O14 Mo44 O16 62.1(3) . . ?
O13 Mo44 O15 158.5(2) . 42_455 ?
O14 Mo44 O15 94.2(3) 11_545 42_455 ?
O10 Mo44 O15 64.5(2) 42_455 42_455 ?
O12 Mo44 O15 62.9(2) . 42_455 ?
O14 Mo44 O15 92.6(3) . 42_455 ?
O16 Mo44 O15 44.8(3) . 42_455 ?
C1 N1 N2 106.4(8) . . ?
C1 N1 Cu1 125.9(8) . . ?
N2 N1 Cu1 126.5(5) . . ?
C3 N2 N1 110.3(7) . . ?
C3 N2 C4 128.5(8) . . ?
N1 N2 C4 121.1(7) . . ?
N4 N3 C11 106.2(10) . . ?
N4 N3 Cu1 129.3(7) . . ?
C11 N3 Cu1 123.7(10) . . ?
N3 N4 C13 108.9(10) . . ?
N3 N4 C14 117.9(8) . . ?
C13 N4 C14 133.2(10) . . ?
Mo1 O1 Mo1 139.6(3) . 41 ?
Mo1 O2 Mo2 138.5(3) . 45 ?
Mo2 O4 Mo1 140.0(3) . . ?
Mo2 O6 Mo2 140.1(3) . 5 ?
P1 O7 O8 54.3(4) . . ?
P1 O7 O7 54.64(12) . 45 ?
O8 O7 O7 89.8(3) . 45 ?
P1 O7 O7 54.64(12) . 41 ?
O8 O7 O7 89.8(3) . 41 ?
O7 O7 O7 89.6(5) 45 41 ?
P1 O7 Mo1 124.9(3) . 41 ?
O8 O7 Mo1 131.1(3) . 41 ?
O7 O7 Mo1 132.3(5) 45 41 ?
O7 O7 Mo1 70.3(3) 41 41 ?
P1 O7 Mo2 124.2(3) . . ?
O8 O7 Mo2 69.9(4) . . ?
O7 O7 Mo2 129.4(4) 45 . ?
O7 O7 Mo2 133.9(4) 41 . ?
Mo1 O7 Mo2 92.1(2) 41 . ?
P1 O7 Mo1 122.7(3) . . ?
O8 O7 Mo1 132.2(3) . . ?
O7 O7 Mo1 68.1(3) 45 . ?
O7 O7 Mo1 129.7(5) 41 . ?
Mo1 O7 Mo1 91.8(2) 41 . ?
Mo2 O7 Mo1 91.7(2) . . ?
Mo44 O10 Mo3 137.2(3) 35_566 . ?
Mo3 O11 Mo3 139.1(4) 42_455 . ?
Mo3 O12 Mo44 141.6(3) . . ?
Mo44 O14 Mo44 139.8(5) 18_545 . ?
P2 O15 O15 56.58(13) . 42_455 ?
P2 O15 O15 56.58(13) . 35_566 ?
O15 O15 O15 98.5(6) 42_455 35_566 ?
P2 O15 Mo3 128.2(4) . . ?
O15 O15 Mo3 71.7(4) 42_455 . ?
O15 O15 Mo3 138.2(7) 35_566 . ?
P2 O15 Mo3 125.7(4) . 35_566 ?
O15 O15 Mo3 141.3(7) 42_455 35_566 ?
O15 O15 Mo3 69.2(4) 35_566 35_566 ?
Mo3 O15 Mo3 92.9(2) . 35_566 ?
P2 O15 Mo44 119.1(4) . 35_566 ?
O15 O15 Mo44 123.9(6) 42_455 35_566 ?
O15 O15 Mo44 126.2(6) 35_566 35_566 ?
Mo3 O15 Mo44 89.7(3) . 35_566 ?
Mo3 O15 Mo44 90.3(2) 35_566 35_566 ?
P2 O16 Mo44 121.6(3) . . ?
P2 O16 Mo44 121.6(3) . 11_545 ?
Mo44 O16 Mo44 95.1(4) . 11_545 ?
P2 O16 Mo44 121.6(3) . 18_545 ?
Mo44 O16 Mo44 95.1(4) . 18_545 ?
Mo44 O16 Mo44 95.1(4) 11_545 18_545 ?
O8 P1 O8 180.0(12) . 37 ?
O8 P1 O7 70.3(2) . 5 ?
O8 P1 O7 109.7(2) 37 5 ?
O8 P1 O7 109.7(2) . 45 ?
O8 P1 O7 70.3(2) 37 45 ?
O7 P1 O7 70.7(2) 5 45 ?
O8 P1 O7 109.7(2) . 37 ?
O8 P1 O7 70.3(2) 37 37 ?
O7 P1 O7 70.7(2) 5 37 ?
O7 P1 O7 109.3(2) 45 37 ?
O8 P1 O7 70.3(2) . . ?
O8 P1 O7 109.7(2) 37 . ?
O7 P1 O7 109.3(2) 5 . ?
O7 P1 O7 70.7(2) 45 . ?
O7 P1 O7 180.0(5) 37 . ?
O8 P1 O7 70.3(2) . 9 ?
O8 P1 O7 109.7(2) 37 9 ?
O7 P1 O7 109.3(2) 5 9 ?
O7 P1 O7 180.0(5) 45 9 ?
O7 P1 O7 70.7(2) 37 9 ?
O7 P1 O7 109.3(2) . 9 ?
O8 P1 O7 109.7(2) . 41 ?
O8 P1 O7 70.3(2) 37 41 ?
O7 P1 O7 180.0(5) 5 41 ?
O7 P1 O7 109.3(2) 45 41 ?
O7 P1 O7 109.3(2) 37 41 ?
O7 P1 O7 70.7(2) . 41 ?
O7 P1 O7 70.7(2) 9 41 ?
O15 P2 O15 113.2(3) . 11_545 ?
O15 P2 O15 66.8(3) . 42_455 ?
O15 P2 O15 66.8(3) 11_545 42_455 ?
O15 P2 O15 113.2(3) . 18_545 ?
O15 P2 O15 113.2(3) 11_545 18_545 ?
O15 P2 O15 180.0(3) 42_455 18_545 ?
O15 P2 O15 180.0(6) . 25_556 ?
O15 P2 O15 66.8(3) 11_545 25_556 ?
O15 P2 O15 113.2(3) 42_455 25_556 ?
O15 P2 O15 66.8(3) 18_545 25_556 ?
O15 P2 O15 66.8(3) . 35_566 ?
O15 P2 O15 180.0(6) 11_545 35_566 ?
O15 P2 O15 113.2(3) 42_455 35_566 ?
O15 P2 O15 66.8(3) 18_545 35_566 ?
O15 P2 O15 113.2(3) 25_556 35_566 ?
O15 P2 O16 74.5(3) . 25_556 ?
O15 P2 O16 74.5(3) 11_545 25_556 ?
O15 P2 O16 105.5(3) 42_455 25_556 ?
O15 P2 O16 74.5(3) 18_545 25_556 ?
O15 P2 O16 105.5(3) 25_556 25_556 ?
O15 P2 O16 105.5(3) 35_566 25_556 ?
O15 P2 O16 105.5(3) . . ?
O15 P2 O16 105.5(3) 11_545 . ?
O15 P2 O16 74.5(3) 42_455 . ?
O15 P2 O16 105.5(3) 18_545 . ?
O15 P2 O16 74.5(3) 25_556 . ?
O15 P2 O16 74.5(3) 35_566 . ?
O16 P2 O16 180.0(9) 25_556 . ?
P1 O8 O7 55.4(4) . 5 ?
P1 O8 O7 55.4(4) . . ?
O7 O8 O7 90.9(5) 5 . ?
P1 O8 O7 55.4(4) . 9 ?
O7 O8 O7 90.9(5) 5 9 ?
O7 O8 O7 90.9(5) . 9 ?
P1 O8 Mo2 124.1(2) . 5 ?
O7 O8 Mo2 68.8(2) 5 5 ?
O7 O8 Mo2 133.5(2) . 5 ?
O7 O8 Mo2 129.0(2) 9 5 ?
P1 O8 Mo2 124.1(2) . . ?
O7 O8 Mo2 129.0(2) 5 . ?
O7 O8 Mo2 68.8(2) . . ?
O7 O8 Mo2 133.5(2) 9 . ?
Mo2 O8 Mo2 91.6(3) 5 . ?
P1 O8 Mo2 124.1(2) . 9 ?
O7 O8 Mo2 133.5(2) 5 9 ?
O7 O8 Mo2 129.0(2) . 9 ?
O7 O8 Mo2 68.8(2) 9 9 ?
Mo2 O8 Mo2 91.6(3) 5 9 ?
Mo2 O8 Mo2 91.6(3) . 9 ?

loop_
_geom_bond_atom_site_label_1
_geom_bond_atom_site_label_2
_geom_bond_distance
_geom_bond_site_symmetry_2
_geom_bond_publ_flag
C1 N1 1.312(11) . ?
C1 C2 1.378(15) . ?
C1 H1 0.9300 . ?
C2 C3 1.372(14) . ?
C2 H2 0.9300 . ?
C3 N2 1.311(10) . ?
C3 H3 0.9300 . ?
C4 N2 1.439(9) . ?
C4 C5 1.516(10) . ?
C4 H4A 0.9700 . ?
C4 H4B 0.9700 . ?
C5 C10 1.382(9) . ?
C5 C6 1.383(9) . ?
C6 C7 1.374(10) . ?
C6 H6 0.9300 . ?
C7 C8 1.386(8) . ?
C7 H7 0.9300 . ?
C8 C9 1.393(8) . ?
C8 C8 1.472(12) 3 ?
C9 C10 1.369(9) . ?
C9 H9 0.9300 . ?
C10 H10 0.9300 . ?
C11 C12 1.36(2) . ?
C11 N3 1.376(16) . ?
C11 H11 0.9300 . ?
C12 C13 1.372(19) . ?
C12 H12 0.9300 . ?
C13 N4 1.370(14) . ?
C13 H13 0.9300 . ?
C14 N4 1.435(11) . ?
C14 C15 1.505(12) . ?
C14 H14A 0.9700 . ?
C14 H14B 0.9700 . ?
C15 C20 1.349(12) . ?
C15 C16 1.380(11) . ?
C16 C17 1.372(12) . ?
C16 H16 0.9300 . ?
C17 C18 1.379(11) . ?
C17 H17 0.9300 . ?
C18 C19 1.414(10) . ?
C18 C18 1.478(15) 16_544 ?
C19 C20 1.370(11) . ?
C19 H19 0.9300 . ?
C20 H20 0.9300 . ?
Cu1 N3 1.785(8) . ?
Cu1 N1 1.822(7) . ?
Mo1 O3 1.646(4) . ?
Mo1 O2 1.866(5) . ?
Mo1 O1 1.876(4) . ?
Mo1 O1 1.918(5) 45 ?
Mo1 O4 1.931(5) . ?
Mo1 O7 2.461(6) 45 ?
Mo1 O7 2.497(6) . ?
Mo2 O5 1.650(4) . ?
Mo2 O6 1.841(5) . ?
Mo2 O4 1.859(5) . ?
Mo2 O2 1.929(5) 41 ?
Mo2 O6 1.947(5) 9 ?
Mo2 O7 2.466(6) . ?
Mo2 O8 2.484(6) . ?
Mo3 O9 1.638(5) . ?
Mo3 O11 1.807(5) 35_566 ?
Mo3 O12 1.887(5) . ?
Mo3 O10 1.916(5) . ?
Mo3 O11 1.997(5) . ?
Mo3 O15 2.439(8) . ?
Mo3 O15 2.478(7) 42_455 ?
Mo44 O13 1.642(5) . ?
Mo44 O14 1.866(6) 11_545 ?
Mo44 O10 1.882(5) 42_455 ?
Mo44 O12 1.904(6) . ?
Mo44 O14 1.913(6) . ?
Mo44 O16 2.405(7) . ?
Mo44 O15 2.571(8) 42_455 ?
N1 N2 1.364(9) . ?
N3 N4 1.362(10) . ?
O1 Mo1 1.918(5) 41 ?
O2 Mo2 1.929(5) 45 ?
O6 Mo2 1.947(5) 5 ?
O7 P1 1.524(6) . ?
O7 O8 1.744(9) . ?
O7 O7 1.764(9) 45 ?
O7 O7 1.764(9) 41 ?
O7 Mo1 2.461(6) 41 ?
O10 Mo44 1.882(5) 35_566 ?
O11 Mo3 1.807(5) 42_455 ?
O14 Mo44 1.866(6) 18_545 ?
O15 P2 1.495(7) . ?
O15 O15 1.647(10) 42_455 ?
O15 O15 1.647(10) 35_566 ?
O15 Mo3 2.478(7) 35_566 ?
O15 Mo44 2.571(8) 35_566 ?
O16 P2 1.638(14) . ?
O16 Mo44 2.405(7) 11_545 ?
O16 Mo44 2.405(7) 18_545 ?
P1 O8 1.504(11) . ?
P1 O8 1.504(11) 37 ?
P1 O7 1.524(6) 5 ?
P1 O7 1.524(6) 45 ?
P1 O7 1.524(6) 37 ?
P1 O7 1.524(6) 9 ?
P1 O7 1.524(6) 41 ?
P2 O15 1.495(7) 11_545 ?
P2 O15 1.495(7) 42_455 ?
P2 O15 1.495(7) 18_545 ?
P2 O15 1.495(7) 25_556 ?
P2 O15 1.495(7) 35_566 ?
P2 O16 1.638(14) 25_556 ?
O8 O7 1.744(9) 5 ?
O8 O7 1.744(9) 9 ?
O8 Mo2 2.484(6) 5 ?
O8 Mo2 2.484(6) 9 ?

loop_
_geom_hbond_atom_site_label_D
_geom_hbond_atom_site_label_H
_geom_hbond_atom_site_label_A
_geom_hbond_distance_DH
_geom_hbond_distance_HA
_geom_hbond_distance_DA
_geom_hbond_angle_DHA
_geom_hbond_site_symmetry_A
C2 H2 O13 0.93 2.65 3.481(11) 149.4 46_545
C3 H3 O10 0.93 2.60 3.446(11) 151.9 5
C11 H11 O5 0.93 2.54 3.199(14) 128.1 .
C19 H19 O9 0.93 2.62 3.193(10) 120.6 46_545
C16 H16 O13 0.93 2.68 3.181(10) 114.8 36
